data_9012761
loop_
_publ_author_name
'Jansen, E.'
'Kyek, A.'
'Schafer, W.'
'Schwertmann, U.'

_publ_section_title
;
 The structure of six-line ferrihydrite
 Sample: defective refinement
;
_journal_name_full 'Applied Physics A'
_journal_page_first S1004
_journal_page_last S1006
_journal_paper_doi 10.1007/s003390101175
_journal_volume 74
_journal_year 2002
_chemical_compound_source Synthetic
_chemical_formula_sum 'Fe0.48 H0.56 O'
_chemical_name_mineral Ferrihydrite
_space_group_IT_number 143
_symmetry_space_group_name_Hall 'P 3'
_symmetry_space_group_name_H-M 'P 3'
_cell_angle_alpha 90
_cell_angle_beta 90
_cell_angle_gamma 120
_cell_length_a 2.955
_cell_length_b 2.955
_cell_length_c 9.37
_cell_formula_units_Z 2
_cell_volume 70.857
_database_code_amcsd 0012028
_exptl_crystal_density_diffrn 2.006
_cod_original_formula_sum 'Fe.48 O'
_cod_database_code 9012761

loop_
_space_group_symop_operation_xyz
x,y,z
-y,x-y,z
-x+y,-x,z

loop_
_atom_site_label
_atom_site_fract_x
_atom_site_fract_y
_atom_site_fract_z
_atom_site_occupancy
Fe1 0.33333 0.66667 0.16300 0.24000
Fe2 0.33333 0.66667 0.33700 0.24000
Fe3 0.33333 0.66667 0.66300 0.24000
Fe4 0.33333 0.66667 0.83700 0.24000
O1 0.00000 0.00000 0.00000 1.00000
O2 0.66667 0.33333 0.50000 1.00000

loop_
_cod_related_entry_id
_cod_related_entry_database
_cod_related_entry_code
1 ChemSpider 7969463
2 AMCSD 0012028
